data_7126731
loop_
_publ_author_name
'Kim, Dongwook'
'Seong, Junmo'
'Han, Seungwan'
'Baek, Seung Bin'
'Lah, Myoung Soo'

_publ_section_title
;
 Pore space partition of a fragile Ag(i)-carboxylate framework via
 post-synthetic linker insertion.
;
_journal_issue 61
_journal_name_full 'Chemical communications (Cambridge, England)'
_journal_page_first 8615
_journal_page_last 8618
_journal_paper_doi 10.1039/d0cc03472j
_journal_volume 56
_journal_year 2020
_chemical_formula_sum 'C216 H131.2 Ag24 O53.6'
_chemical_formula_weight 6172.88
_space_group_crystal_system monoclinic
_space_group_IT_number 15
_space_group_name_Hall '-I 2ya'
_space_group_name_H-M_alt 'I 1 2/a 1'
_atom_sites_solution_hydrogens geom
_audit_creation_method SHELXL-2018/3
_audit_update_record
;
2020-06-04 deposited with the CCDC.	2020-06-19 downloaded from the CCDC.
;
_cell_angle_alpha 90
_cell_angle_beta 104.56(3)
_cell_angle_gamma 90
_cell_formula_units_Z 1
_cell_length_a 34.285(7)
_cell_length_b 5.9340(12)
_cell_length_c 39.220(18)
_cell_measurement_reflns_used 48863
_cell_measurement_temperature 298(2)
_cell_measurement_theta_max 25.997
_cell_measurement_theta_min 2.783
_cell_volume 7723(4)
_computing_cell_refinement HKL3000
_computing_data_collection 'PAL BL2D-SMDC Program'
_computing_data_reduction HKL3000
_computing_molecular_graphics ORTEP
_computing_publication_material CIFTAB
_computing_structure_refinement SHELXL
_computing_structure_solution SHELXS
_diffrn_ambient_temperature 298(2)
_diffrn_measured_fraction_theta_full 0.962
_diffrn_measured_fraction_theta_max 0.950
_diffrn_measurement_device_type 'ADSC Q210 CCD area detector'
_diffrn_measurement_method 'omega scan'
_diffrn_radiation_type synchrotron
_diffrn_radiation_wavelength 0.700
_diffrn_reflns_av_R_equivalents 0.0931
_diffrn_reflns_av_unetI/netI 0.0744
_diffrn_reflns_Laue_measured_fraction_full 0.962
_diffrn_reflns_Laue_measured_fraction_max 0.950
_diffrn_reflns_limit_h_max 38
_diffrn_reflns_limit_h_min -41
_diffrn_reflns_limit_k_max 7
_diffrn_reflns_limit_k_min -7
_diffrn_reflns_limit_l_max 49
_diffrn_reflns_limit_l_min -49
_diffrn_reflns_number 23071
_diffrn_reflns_point_group_measured_fraction_full 0.962
_diffrn_reflns_point_group_measured_fraction_max 0.950
_diffrn_reflns_theta_full 24.835
_diffrn_reflns_theta_max 25.997
_diffrn_reflns_theta_min 2.783
_diffrn_source 'PLSII 2D bending magnet'
_exptl_absorpt_coefficient_mu 1.452
_exptl_absorpt_correction_T_max 0.969
_exptl_absorpt_correction_T_min 0.790
_exptl_absorpt_correction_type multi-scan
_exptl_absorpt_process_details HKL3000
_exptl_crystal_colour colorless
_exptl_crystal_density_diffrn 1.327
_exptl_crystal_description plate
_exptl_crystal_F_000 2984
_exptl_crystal_size_max 0.170
_exptl_crystal_size_mid 0.110
_exptl_crystal_size_min 0.022
_refine_diff_density_max 0.908
_refine_diff_density_min -0.876
_refine_diff_density_rms 0.107
_refine_ls_extinction_coef 0.0013(2)
_refine_ls_extinction_expression Fc^*^=kFc[1+0.001xFc^2^\l^3^/sin(2\q)]^-1/4^
_refine_ls_extinction_method 'SHELXL-2018/3 (Sheldrick 2018)'
_refine_ls_goodness_of_fit_ref 0.905
_refine_ls_hydrogen_treatment constr
_refine_ls_matrix_type full
_refine_ls_number_parameters 335
_refine_ls_number_reflns 7571
_refine_ls_number_restraints 0
_refine_ls_restrained_S_all 0.905
_refine_ls_R_factor_all 0.1264
_refine_ls_R_factor_gt 0.0768
_refine_ls_shift/su_max 0.001
_refine_ls_shift/su_mean 0.000
_refine_ls_structure_factor_coef Fsqd
_refine_ls_weighting_details 'w=1/[\s^2^(Fo^2^)+(0.1563P)^2^] where P=(Fo^2^+2Fc^2^)/3'
_refine_ls_weighting_scheme calc
_refine_ls_wR_factor_gt 0.2134
_refine_ls_wR_factor_ref 0.2533
_reflns_Friedel_coverage 0.000
_reflns_number_gt 3396
_reflns_number_total 7571
_reflns_threshold_expression 'I > 2\s(I)'
_cod_data_source_file d0cc03472j2.cif
_cod_data_source_block 1-AgBTB
_cod_depositor_comments
;
The following automatic conversions were performed:

data item '_exptl_absorpt_correction_type' value 'Multi-scan' was
changed to 'multi-scan' in accordance with the
/home/data/users/saulius/crontab/automatic-downloads/rss-feeds/RSC/lib/dictionaries/cif_core.dic
dictionary named 'cif_core.dic' version 2.4.2 last updated on
2011-04-26.

Automatic conversion script
Id: cif_fix_values 7556 2019-12-06 15:28:31Z antanas 

 Adding full bibliography for 7126731--7126734.cif.
;
_cod_original_sg_symbol_H-M 'I 2/a'
_cod_original_formula_sum 'C216 H131.20 Ag24 O53.60'
_cod_database_code 7126731
_shelx_shelxl_version_number 2018/3
_shelx_space_group_comment
;
The symmetry employed for this shelxl refinement is uniquely defined
by the following loop, which should always be used as a source of
symmetry information in preference to the above space-group names.
They are only intended as comments.
;

loop_
_space_group_symop_operation_xyz
'x, y, z'
'-x+1/2, y, -z'
'x+1/2, y+1/2, z+1/2'
'-x+1, y+1/2, -z+1/2'
'-x, -y, -z'
'x-1/2, -y, z'
'-x+1/2, -y+1/2, -z+1/2'
'x, -y+1/2, z+1/2'

loop_
_atom_site_label
_atom_site_type_symbol
_atom_site_fract_x
_atom_site_fract_y
_atom_site_fract_z
_atom_site_U_iso_or_equiv
_atom_site_adp_type
_atom_site_occupancy
_atom_site_site_symmetry_order
_atom_site_calc_flag
_atom_site_refinement_flags_posn
_atom_site_refinement_flags_adp
_atom_site_refinement_flags_occupancy
_atom_site_disorder_assembly
_atom_site_disorder_group
Ag1 Ag 0.03281(4) -0.9312(2) -0.01292(4) 0.2332(8) Uani 1 1 d . . . . .
Ag2 Ag 0.28873(2) 1.29123(12) 0.22708(2) 0.1209(4) Uani 1 1 d . . . . .
Ag3 Ag 0.32894(2) 0.86664(12) 0.22828(2) 0.1240(4) Uani 1 1 d . . . . .
O1 O 0.0344(3) -0.6685(15) 0.0267(3) 0.192(4) Uani 1 1 d . . . . .
O1W O 0.0975(6) -0.817(5) -0.0263(6) 0.352(13) Uani 0.7016 1 d . . P . .
O2 O -0.0220(3) -0.7467(13) 0.0390(2) 0.167(3) Uani 1 1 d . . . . .
O3 O 0.23788(14) 1.0508(8) 0.22131(14) 0.1033(15) Uani 1 1 d . . . . .
O4 O 0.26739(15) 0.7348(8) 0.20925(17) 0.1164(18) Uani 1 1 d . . . . .
O5 O -0.15302(16) 0.5655(9) 0.22344(16) 0.1145(17) Uani 1 1 d . . . . .
O6 O -0.12244(15) 0.8939(9) 0.23153(16) 0.1113(16) Uani 1 1 d . . . . .
C1 C 0.0375(2) 0.1096(12) 0.1402(2) 0.101(2) Uani 1 1 d . . . . .
C2 C 0.0734(2) 0.2188(12) 0.1493(2) 0.096(2) Uani 1 1 d . . . . .
H2 H 0.093540 0.175386 0.138542 0.115 Uiso 1 1 calc R U . . .
C3 C 0.0816(2) 0.3958(11) 0.17421(19) 0.0855(18) Uani 1 1 d . . . . .
C4 C 0.0516(2) 0.4566(11) 0.1896(2) 0.0904(19) Uani 1 1 d . . . . .
H4 H 0.056477 0.571844 0.206157 0.108 Uiso 1 1 calc R U . . .
C5 C 0.0142(2) 0.3532(11) 0.18135(19) 0.0862(18) Uani 1 1 d . . . . .
C6 C 0.0076(2) 0.1780(12) 0.1570(2) 0.101(2) Uani 1 1 d . . . . .
H6 H -0.017172 0.104384 0.151700 0.121 Uiso 1 1 calc R U . . .
C7 C 0.0301(2) -0.0799(13) 0.1151(2) 0.104(2) Uani 1 1 d . . . . .
C8 C 0.0529(4) -0.101(2) 0.0907(4) 0.186(6) Uani 1 1 d . . . . .
H8 H 0.072355 0.004692 0.089039 0.223 Uiso 1 1 calc R U . . .
C9 C 0.0451(4) -0.290(2) 0.0686(4) 0.194(7) Uani 1 1 d . . . . .
H9 H 0.062856 -0.316618 0.054607 0.233 Uiso 1 1 calc R U . . .
C10 C 0.0148(3) -0.4367(16) 0.0656(3) 0.131(3) Uani 1 1 d . . . . .
C11 C -0.0074(3) -0.4081(14) 0.0895(3) 0.131(3) Uani 1 1 d . . . . .
H11 H -0.028051 -0.509386 0.089837 0.157 Uiso 1 1 calc R U . . .
C12 C -0.0002(3) -0.2340(14) 0.1132(3) 0.127(3) Uani 1 1 d . . . . .
H12 H -0.016615 -0.219462 0.128665 0.152 Uiso 1 1 calc R U . . .
C13 C 0.0096(4) -0.6349(19) 0.0416(4) 0.154(4) Uani 1 1 d . . . . .
C14 C 0.12166(19) 0.5140(11) 0.1825(2) 0.0912(19) Uani 1 1 d . . . . .
C15 C 0.1256(2) 0.7324(11) 0.1966(2) 0.101(2) Uani 1 1 d . . . . .
H15 H 0.102965 0.806386 0.199848 0.121 Uiso 1 1 calc R U . . .
C16 C 0.1625(2) 0.8402(11) 0.2056(2) 0.094(2) Uani 1 1 d . . . . .
H16 H 0.164190 0.984773 0.214992 0.113 Uiso 1 1 calc R U . . .
C17 C 0.1971(2) 0.7362(10) 0.2009(2) 0.091(2) Uani 1 1 d . . . . .
C18 C 0.1929(2) 0.5202(12) 0.1856(2) 0.109(2) Uani 1 1 d . . . . .
H18 H 0.215093 0.449171 0.180860 0.131 Uiso 1 1 calc R U . . .
C19 C 0.1559(2) 0.4125(11) 0.1776(2) 0.098(2) Uani 1 1 d . . . . .
H19 H 0.154125 0.266830 0.168610 0.117 Uiso 1 1 calc R U . . .
C20 C 0.2362(2) 0.8442(12) 0.2107(2) 0.098(2) Uani 1 1 d . . . . .
C21 C -0.0192(2) 0.4306(12) 0.1959(2) 0.0893(19) Uani 1 1 d . . . . .
C22 C -0.0520(3) 0.3007(14) 0.1945(3) 0.145(4) Uani 1 1 d . . . . .
H22 H -0.052180 0.153919 0.186163 0.174 Uiso 1 1 calc R U . . .
C23 C -0.0860(3) 0.3782(14) 0.2051(3) 0.144(4) Uani 1 1 d . . . . .
H23 H -0.108189 0.285004 0.203277 0.173 Uiso 1 1 calc R U . . .
C24 C -0.0859(2) 0.5927(12) 0.2181(2) 0.095(2) Uani 1 1 d . . . . .
C25 C -0.0518(2) 0.7182(13) 0.2221(2) 0.107(2) Uani 1 1 d . . . . .
H25 H -0.050311 0.859164 0.232704 0.129 Uiso 1 1 calc R U . . .
C26 C -0.0190(2) 0.6394(13) 0.2106(2) 0.103(2) Uani 1 1 d . . . . .
H26 H 0.003552 0.731017 0.212888 0.124 Uiso 1 1 calc R U . . .
C27 C -0.1240(2) 0.6918(14) 0.2251(2) 0.097(2) Uani 1 1 d . . . . .

loop_
_atom_site_aniso_label
_atom_site_aniso_U_11
_atom_site_aniso_U_22
_atom_site_aniso_U_33
_atom_site_aniso_U_23
_atom_site_aniso_U_13
_atom_site_aniso_U_12
Ag1 0.1934(12) 0.1909(13) 0.3301(17) -0.1638(13) 0.0934(11) -0.0464(9)
Ag2 0.0843(5) 0.0787(5) 0.2147(9) -0.0216(4) 0.0656(5) -0.0179(3)
Ag3 0.0827(5) 0.0799(5) 0.2202(9) -0.0104(4) 0.0581(5) -0.0159(3)
O1 0.188(9) 0.162(7) 0.247(9) -0.119(7) 0.093(7) -0.052(6)
O1W 0.131(11) 0.57(4) 0.37(2) 0.02(3) 0.093(13) 0.00(2)
O2 0.153(7) 0.121(6) 0.240(8) -0.075(5) 0.074(6) -0.031(5)
O3 0.077(3) 0.070(3) 0.170(5) -0.012(3) 0.045(3) -0.011(2)
O4 0.070(3) 0.078(3) 0.208(6) -0.029(3) 0.046(3) -0.010(2)
O5 0.081(4) 0.072(3) 0.210(5) 0.011(3) 0.073(3) 0.006(3)
O6 0.076(3) 0.072(4) 0.193(5) -0.012(3) 0.048(3) 0.003(2)
C1 0.081(5) 0.076(5) 0.154(6) -0.020(4) 0.043(4) -0.015(4)
C2 0.074(5) 0.074(4) 0.146(6) -0.018(4) 0.037(4) 0.002(3)
C3 0.075(5) 0.063(4) 0.123(5) -0.005(3) 0.032(4) 0.003(3)
C4 0.072(4) 0.060(4) 0.146(6) -0.010(4) 0.039(4) -0.003(3)
C5 0.069(4) 0.062(4) 0.130(5) -0.018(4) 0.031(4) -0.001(3)
C6 0.079(5) 0.072(5) 0.160(7) -0.012(4) 0.046(4) -0.003(3)
C7 0.097(6) 0.075(5) 0.146(6) -0.016(4) 0.042(5) -0.007(4)
C8 0.166(11) 0.162(11) 0.268(13) -0.125(10) 0.125(10) -0.064(8)
C9 0.145(10) 0.185(12) 0.293(16) -0.132(12) 0.131(10) -0.066(9)
C10 0.129(8) 0.097(6) 0.177(8) -0.051(6) 0.054(6) -0.027(5)
C11 0.119(7) 0.072(5) 0.204(10) -0.030(6) 0.046(7) -0.016(4)
C12 0.111(7) 0.086(6) 0.189(9) -0.044(6) 0.050(6) -0.029(5)
C13 0.158(11) 0.106(8) 0.220(12) -0.067(7) 0.090(9) -0.021(7)
C14 0.063(4) 0.062(4) 0.154(6) -0.009(4) 0.036(4) -0.009(3)
C15 0.071(5) 0.061(4) 0.178(7) -0.014(4) 0.047(4) 0.000(3)
C16 0.073(4) 0.055(4) 0.162(6) -0.008(4) 0.045(4) -0.003(3)
C17 0.065(4) 0.055(4) 0.156(6) -0.009(4) 0.036(4) -0.005(3)
C18 0.074(5) 0.067(5) 0.190(8) -0.014(4) 0.041(5) 0.004(3)
C19 0.080(5) 0.055(4) 0.166(7) -0.014(4) 0.047(4) -0.001(3)
C20 0.082(5) 0.061(4) 0.163(7) -0.008(4) 0.052(4) -0.006(3)
C21 0.064(4) 0.068(4) 0.142(6) -0.010(4) 0.039(4) -0.008(3)
C22 0.115(7) 0.068(5) 0.282(12) -0.033(6) 0.104(8) -0.009(5)
C23 0.108(7) 0.072(5) 0.283(12) -0.035(6) 0.106(7) -0.017(4)
C24 0.079(5) 0.073(5) 0.138(6) -0.006(4) 0.039(4) -0.003(3)
C25 0.085(5) 0.077(5) 0.171(7) -0.023(5) 0.052(5) -0.003(4)
C26 0.078(5) 0.082(5) 0.155(7) -0.035(4) 0.041(4) -0.011(4)
C27 0.064(4) 0.072(5) 0.161(7) -0.004(4) 0.040(4) 0.003(3)

loop_
_atom_type_symbol
_atom_type_description
_atom_type_scat_dispersion_real
_atom_type_scat_dispersion_imag
_atom_type_scat_source
C C 0.0030 0.0016 'International Tables Vol C Tables 4.2.6.8 and 6.1.1.4'
H H 0.0000 0.0000 'International Tables Vol C Tables 4.2.6.8 and 6.1.1.4'
Ag Ag -0.9078 1.0766 'International Tables Vol C Tables 4.2.6.8 and 6.1.1.4'
O O 0.0105 0.0059 'International Tables Vol C Tables 4.2.6.8 and 6.1.1.4'

loop_
_geom_angle_atom_site_label_1
_geom_angle_atom_site_label_2
_geom_angle_atom_site_label_3
_geom_angle
_geom_angle_site_symmetry_1
_geom_angle_site_symmetry_3
_geom_angle_publ_flag
O2 Ag1 O1 159.7(4) 5_535 . ?
O2 Ag1 O1W 101.3(7) 5_535 . ?
O1 Ag1 O1W 95.2(7) . . ?
O2 Ag1 Ag1 81.8(2) 5_535 5_535 ?
O1 Ag1 Ag1 80.2(3) . 5_535 ?
O1W Ag1 Ag1 171.1(5) . 5_535 ?
O5 Ag2 O3 160.20(19) 6_675 . ?
O5 Ag2 O3 114.36(18) 6_675 7_575 ?
O3 Ag2 O3 83.71(18) . 7_575 ?
O5 Ag2 Ag3 84.28(14) 6_675 . ?
O3 Ag2 Ag3 78.41(13) . . ?
O3 Ag2 Ag3 124.50(12) 7_575 . ?
O6 Ag3 O4 155.6(2) 6_675 . ?
O6 Ag3 Ag2 77.55(14) 6_675 . ?
O4 Ag3 Ag2 83.71(14) . . ?
C13 O1 Ag1 125.9(9) . . ?
C13 O2 Ag1 123.2(7) . 5_535 ?
C20 O3 Ag2 127.9(5) . . ?
C20 O3 Ag2 126.7(5) . 7_575 ?
Ag2 O3 Ag2 96.29(18) . 7_575 ?
C20 O4 Ag3 123.5(5) . . ?
C27 O5 Ag2 119.6(5) . 6_575 ?
C27 O6 Ag3 129.6(5) . 6_575 ?
C2 C1 C6 117.4(7) . . ?
C2 C1 C7 122.0(7) . . ?
C6 C1 C7 120.6(7) . . ?
C1 C2 C3 122.9(7) . . ?
C1 C2 H2 118.5 . . ?
C3 C2 H2 118.5 . . ?
C4 C3 C2 117.5(6) . . ?
C4 C3 C14 122.0(6) . . ?
C2 C3 C14 120.5(6) . . ?
C3 C4 C5 122.5(7) . . ?
C3 C4 H4 118.8 . . ?
C5 C4 H4 118.8 . . ?
C4 C5 C6 118.3(6) . . ?
C4 C5 C21 122.4(6) . . ?
C6 C5 C21 119.2(6) . . ?
C5 C6 C1 121.4(7) . . ?
C5 C6 H6 119.3 . . ?
C1 C6 H6 119.3 . . ?
C12 C7 C8 116.9(8) . . ?
C12 C7 C1 123.1(8) . . ?
C8 C7 C1 119.9(8) . . ?
C7 C8 C9 116.5(10) . . ?
C7 C8 H8 121.7 . . ?
C9 C8 H8 121.7 . . ?
C10 C9 C8 126.8(10) . . ?
C10 C9 H9 116.6 . . ?
C8 C9 H9 116.6 . . ?
C9 C10 C11 114.5(9) . . ?
C9 C10 C13 122.4(11) . . ?
C11 C10 C13 122.4(10) . . ?
C10 C11 C12 121.6(9) . . ?
C10 C11 H11 119.2 . . ?
C12 C11 H11 119.2 . . ?
C11 C12 C7 123.1(9) . . ?
C11 C12 H12 118.4 . . ?
C7 C12 H12 118.4 . . ?
O1 C13 O2 126.6(11) . . ?
O1 C13 C10 117.8(12) . . ?
O2 C13 C10 115.6(11) . . ?
C19 C14 C15 117.2(6) . . ?
C19 C14 C3 122.0(6) . . ?
C15 C14 C3 120.7(6) . . ?
C16 C15 C14 121.5(6) . . ?
C16 C15 H15 119.3 . . ?
C14 C15 H15 119.3 . . ?
C15 C16 C17 121.1(6) . . ?
C15 C16 H16 119.4 . . ?
C17 C16 H16 119.4 . . ?
C16 C17 C18 117.4(6) . . ?
C16 C17 C20 122.1(6) . . ?
C18 C17 C20 120.5(6) . . ?
C19 C18 C17 120.6(6) . . ?
C19 C18 H18 119.7 . . ?
C17 C18 H18 119.7 . . ?
C14 C19 C18 122.1(6) . . ?
C14 C19 H19 118.9 . . ?
C18 C19 H19 118.9 . . ?
O4 C20 O3 122.2(7) . . ?
O4 C20 C17 119.8(6) . . ?
O3 C20 C17 118.1(6) . . ?
C22 C21 C26 116.9(7) . . ?
C22 C21 C5 121.7(7) . . ?
C26 C21 C5 121.4(6) . . ?
C21 C22 C23 122.8(8) . . ?
C21 C22 H22 118.6 . . ?
C23 C22 H22 118.6 . . ?
C24 C23 C22 119.3(8) . . ?
C24 C23 H23 120.3 . . ?
C22 C23 H23 120.3 . . ?
C25 C24 C23 118.1(7) . . ?
C25 C24 C27 121.3(7) . . ?
C23 C24 C27 120.4(7) . . ?
C24 C25 C26 121.3(7) . . ?
C24 C25 H25 119.4 . . ?
C26 C25 H25 119.4 . . ?
C21 C26 C25 121.4(7) . . ?
C21 C26 H26 119.3 . . ?
C25 C26 H26 119.3 . . ?
O6 C27 O5 126.7(7) . . ?
O6 C27 C24 115.0(6) . . ?
O5 C27 C24 118.3(7) . . ?

loop_
_geom_bond_atom_site_label_1
_geom_bond_atom_site_label_2
_geom_bond_distance
_geom_bond_site_symmetry_2
_geom_bond_publ_flag
Ag1 O2 2.156(7) 5_535 ?
Ag1 O1 2.193(7) . ?
Ag1 O1W 2.50(2) . ?
Ag1 Ag1 2.811(3) 5_535 ?
Ag2 O5 2.208(5) 6_675 ?
Ag2 O3 2.220(5) . ?
Ag2 O3 2.596(5) 7_575 ?
Ag2 Ag3 2.8668(12) . ?
Ag3 O6 2.170(5) 6_675 ?
Ag3 O4 2.198(5) . ?
O1 C13 1.162(13) . ?
O2 C13 1.254(14) . ?
O3 C20 1.291(8) . ?
O4 C20 1.265(9) . ?
O5 C27 1.235(9) . ?
O6 C27 1.224(9) . ?
C1 C2 1.358(10) . ?
C1 C6 1.411(10) . ?
C1 C7 1.475(10) . ?
C2 C3 1.415(9) . ?
C2 H2 0.9300 . ?
C3 C4 1.364(9) . ?
C3 C14 1.503(9) . ?
C4 C5 1.384(9) . ?
C4 H4 0.9300 . ?
C5 C6 1.390(10) . ?
C5 C21 1.479(9) . ?
C6 H6 0.9300 . ?
C7 C12 1.372(11) . ?
C7 C8 1.386(13) . ?
C8 C9 1.402(13) . ?
C8 H8 0.9300 . ?
C9 C10 1.337(13) . ?
C9 H9 0.9300 . ?
C10 C11 1.360(13) . ?
C10 C13 1.489(13) . ?
C11 C12 1.369(11) . ?
C11 H11 0.9300 . ?
C12 H12 0.9300 . ?
C14 C19 1.375(9) . ?
C14 C15 1.401(9) . ?
C15 C16 1.380(9) . ?
C15 H15 0.9300 . ?
C16 C17 1.391(9) . ?
C16 H16 0.9300 . ?
C17 C18 1.406(10) . ?
C17 C20 1.448(10) . ?
C18 C19 1.383(10) . ?
C18 H18 0.9300 . ?
C19 H19 0.9300 . ?
C21 C22 1.353(10) . ?
C21 C26 1.364(10) . ?
C22 C23 1.407(12) . ?
C22 H22 0.9300 . ?
C23 C24 1.371(11) . ?
C23 H23 0.9300 . ?
C24 C25 1.363(10) . ?
C24 C27 1.518(10) . ?
C25 C26 1.394(10) . ?
C25 H25 0.9300 . ?
C26 H26 0.9300 . ?

loop_
_geom_torsion_atom_site_label_1
_geom_torsion_atom_site_label_2
_geom_torsion_atom_site_label_3
_geom_torsion_atom_site_label_4
_geom_torsion
_geom_torsion_site_symmetry_1
_geom_torsion_site_symmetry_2
_geom_torsion_site_symmetry_3
_geom_torsion_site_symmetry_4
_geom_torsion_publ_flag
C6 C1 C2 C3 -0.3(12) . . . . ?
C7 C1 C2 C3 -177.8(8) . . . . ?
C1 C2 C3 C4 0.0(11) . . . . ?
C1 C2 C3 C14 -178.6(7) . . . . ?
C2 C3 C4 C5 -0.5(11) . . . . ?
C14 C3 C4 C5 178.1(7) . . . . ?
C3 C4 C5 C6 1.3(11) . . . . ?
C3 C4 C5 C21 -175.2(7) . . . . ?
C4 C5 C6 C1 -1.6(12) . . . . ?
C21 C5 C6 C1 175.0(7) . . . . ?
C2 C1 C6 C5 1.2(12) . . . . ?
C7 C1 C6 C5 178.7(8) . . . . ?
C2 C1 C7 C12 160.1(9) . . . . ?
C6 C1 C7 C12 -17.3(13) . . . . ?
C2 C1 C7 C8 -23.4(14) . . . . ?
C6 C1 C7 C8 159.2(11) . . . . ?
C12 C7 C8 C9 -5.7(19) . . . . ?
C1 C7 C8 C9 177.6(12) . . . . ?
C7 C8 C9 C10 9(3) . . . . ?
C8 C9 C10 C11 -8(2) . . . . ?
C8 C9 C10 C13 -179.1(15) . . . . ?
C9 C10 C11 C12 3.7(18) . . . . ?
C13 C10 C11 C12 175.0(11) . . . . ?
C10 C11 C12 C7 -1.5(17) . . . . ?
C8 C7 C12 C11 2.5(16) . . . . ?
C1 C7 C12 C11 179.1(9) . . . . ?
Ag1 O1 C13 O2 3(2) . . . . ?
Ag1 O1 C13 C10 -175.3(9) . . . . ?
Ag1 O2 C13 O1 12(2) 5_535 . . . ?
Ag1 O2 C13 C10 -170.0(8) 5_535 . . . ?
C9 C10 C13 O1 5(2) . . . . ?
C11 C10 C13 O1 -166.0(14) . . . . ?
C9 C10 C13 O2 -173.9(14) . . . . ?
C11 C10 C13 O2 15.4(19) . . . . ?
C4 C3 C14 C19 156.9(7) . . . . ?
C2 C3 C14 C19 -24.6(11) . . . . ?
C4 C3 C14 C15 -21.6(11) . . . . ?
C2 C3 C14 C15 157.0(7) . . . . ?
C19 C14 C15 C16 -1.0(12) . . . . ?
C3 C14 C15 C16 177.5(7) . . . . ?
C14 C15 C16 C17 0.4(13) . . . . ?
C15 C16 C17 C18 1.8(12) . . . . ?
C15 C16 C17 C20 -178.9(8) . . . . ?
C16 C17 C18 C19 -3.6(12) . . . . ?
C20 C17 C18 C19 177.1(8) . . . . ?
C15 C14 C19 C18 -0.8(12) . . . . ?
C3 C14 C19 C18 -179.3(7) . . . . ?
C17 C18 C19 C14 3.1(12) . . . . ?
Ag3 O4 C20 O3 5.3(12) . . . . ?
Ag3 O4 C20 C17 -173.8(5) . . . . ?
Ag2 O3 C20 O4 15.7(12) . . . . ?
Ag2 O3 C20 O4 -123.1(7) 7_575 . . . ?
Ag2 O3 C20 C17 -165.2(5) . . . . ?
Ag2 O3 C20 C17 56.0(10) 7_575 . . . ?
C16 C17 C20 O4 172.9(8) . . . . ?
C18 C17 C20 O4 -7.8(12) . . . . ?
C16 C17 C20 O3 -6.2(12) . . . . ?
C18 C17 C20 O3 173.1(8) . . . . ?
C4 C5 C21 C22 -164.5(9) . . . . ?
C6 C5 C21 C22 19.0(12) . . . . ?
C4 C5 C21 C26 17.4(12) . . . . ?
C6 C5 C21 C26 -159.0(8) . . . . ?
C26 C21 C22 C23 4.4(16) . . . . ?
C5 C21 C22 C23 -173.8(10) . . . . ?
C21 C22 C23 C24 -1.3(18) . . . . ?
C22 C23 C24 C25 -3.6(16) . . . . ?
C22 C23 C24 C27 171.7(10) . . . . ?
C23 C24 C25 C26 5.3(14) . . . . ?
C27 C24 C25 C26 -169.9(8) . . . . ?
C22 C21 C26 C25 -2.7(13) . . . . ?
C5 C21 C26 C25 175.5(8) . . . . ?
C24 C25 C26 C21 -2.2(14) . . . . ?
Ag3 O6 C27 O5 -19.2(14) 6_575 . . . ?
Ag3 O6 C27 C24 160.1(5) 6_575 . . . ?
Ag2 O5 C27 O6 6.5(13) 6_575 . . . ?
Ag2 O5 C27 C24 -172.8(5) 6_575 . . . ?
C25 C24 C27 O6 5.7(12) . . . . ?
C23 C24 C27 O6 -169.5(9) . . . . ?
C25 C24 C27 O5 -175.0(8) . . . . ?
C23 C24 C27 O5 9.9(13) . . . . ?
